data_4332438
loop_
_publ_author_name
'Lozan, Vasile'
'Kersting, Berthold'

_publ_section_title
;
 Stabilization of a Monomethyl Orthomolybdate in the Binding Pocket of a
 Dinuclear Cobalt Complex
;
_journal_issue 14
_journal_name_full 'Inorganic Chemistry'
_journal_page_first 5630
_journal_page_last 5634
_journal_paper_doi 10.1021/ic0603656
_journal_volume 45
_journal_year 2006
_chemical_formula_sum 'C90 H176 Co4 Mo6 N12 O30 S4'
_chemical_formula_weight 2846.03
_chemical_name_systematic
; 
 ? 
;
_space_group_IT_number 2
_symmetry_cell_setting triclinic
_symmetry_space_group_name_Hall '-P 1'
_symmetry_space_group_name_H-M 'P -1'
_atom_sites_solution_hydrogens geom
_atom_sites_solution_primary direct
_atom_sites_solution_secondary difmap
_audit_creation_method SHELXL-97
_cell_angle_alpha 65.34(3)
_cell_angle_beta 70.77(3)
_cell_angle_gamma 75.23(3)
_cell_formula_units_Z 1
_cell_length_a 14.229(3)
_cell_length_b 14.514(3)
_cell_length_c 16.862(3)
_cell_measurement_temperature 210(2)
_cell_volume 2960.0(13)
_computing_cell_refinement SMART
_computing_data_collection SMART
_computing_data_reduction SAINT
_computing_molecular_graphics 'ORTEP3 (FARRUGIA)'
_computing_structure_refinement 'SHELXL-97 (Sheldrick, 1997)'
_computing_structure_solution 'SHELXS-97 (Sheldrick, 1990)'
_diffrn_ambient_temperature 210(2)
_diffrn_measured_fraction_theta_full 0.886
_diffrn_measured_fraction_theta_max 0.886
_diffrn_measurement_device_type 'BRUKER AXS'
_diffrn_measurement_method hemisphere
_diffrn_radiation_monochromator graphite
_diffrn_radiation_source 'fine-focus sealed tube'
_diffrn_radiation_type MoK\a
_diffrn_radiation_wavelength 0.71073
_diffrn_reflns_av_R_equivalents 0.0491
_diffrn_reflns_av_sigmaI/netI 0.1162
_diffrn_reflns_limit_h_max 19
_diffrn_reflns_limit_h_min -19
_diffrn_reflns_limit_k_max 18
_diffrn_reflns_limit_k_min -19
_diffrn_reflns_limit_l_max 22
_diffrn_reflns_limit_l_min -22
_diffrn_reflns_number 26838
_diffrn_reflns_theta_full 28.90
_diffrn_reflns_theta_max 28.90
_diffrn_reflns_theta_min 1.37
_exptl_absorpt_coefficient_mu 1.301
_exptl_absorpt_correction_T_max 1.00
_exptl_absorpt_correction_T_min 0.87
_exptl_absorpt_correction_type empirical
_exptl_crystal_colour brown-red
_exptl_crystal_density_diffrn 1.597
_exptl_crystal_density_method 'not measured'
_exptl_crystal_description block
_exptl_crystal_F_000 1464
_exptl_crystal_size_max 0.18
_exptl_crystal_size_mid 0.14
_exptl_crystal_size_min 0.14
_refine_diff_density_max 0.968
_refine_diff_density_min -1.239
_refine_diff_density_rms 0.127
_refine_ls_extinction_method none
_refine_ls_goodness_of_fit_ref 0.942
_refine_ls_hydrogen_treatment constr
_refine_ls_matrix_type full
_refine_ls_number_parameters 629
_refine_ls_number_reflns 13819
_refine_ls_number_restraints 12
_refine_ls_restrained_S_all 0.943
_refine_ls_R_factor_all 0.1222
_refine_ls_R_factor_gt 0.0527
_refine_ls_shift/su_max 0.001
_refine_ls_shift/su_mean 0.000
_refine_ls_structure_factor_coef Fsqd
_refine_ls_weighting_details 'calc w=1/[\s^2^(Fo^2^)+(0.0564P)^2^+0.0000P] where P=(Fo^2^+2Fc^2^)/3'
_refine_ls_weighting_scheme calc
_refine_ls_wR_factor_gt 0.1146
_refine_ls_wR_factor_ref 0.1391
_reflns_number_gt 7074
_reflns_number_total 13819
_reflns_threshold_expression >2sigma(I)
_cod_data_source_file ic0603656sup1.cif
_cod_data_source_block 3
_cod_original_cell_volume 2960.0(10)
_cod_original_sg_symbol_H-M P-1
_cod_database_code 4332438

loop_
_symmetry_equiv_pos_as_xyz
'x, y, z'
'-x, -y, -z'

loop_
_atom_site_label
_atom_site_type_symbol
_atom_site_fract_x
_atom_site_fract_y
_atom_site_fract_z
_atom_site_U_iso_or_equiv
_atom_site_adp_type
_atom_site_occupancy
_atom_site_symmetry_multiplicity
_atom_site_calc_flag
_atom_site_refinement_flags
_atom_site_disorder_assembly
_atom_site_disorder_group
Mo1 Mo 0.37337(5) 0.36003(5) 0.24486(4) 0.04141(17) Uani 1 1 d . . .
Co1 Co 0.25030(6) 0.56194(6) 0.32183(5) 0.02842(19) Uani 1 1 d . . .
Co2 Co 0.36478(6) 0.32642(6) 0.46594(5) 0.02746(19) Uani 1 1 d . . .
S1 S 0.18823(11) 0.41800(12) 0.46742(10) 0.0304(3) Uani 1 1 d . . .
S2 S 0.39080(11) 0.50902(12) 0.39781(10) 0.0304(3) Uani 1 1 d . . .
O1 O 0.3014(3) 0.4760(3) 0.2439(3) 0.0423(11) Uani 1 1 d . . .
O2 O 0.3934(3) 0.2961(3) 0.3521(3) 0.0430(11) Uani 1 1 d . . .
O3 O 0.3142(4) 0.2926(4) 0.2199(4) 0.0727(17) Uani 1 1 d . . .
O4 O 0.4952(4) 0.3843(4) 0.1601(4) 0.0752(17) Uani 1 1 d . . .
N1 N 0.1020(4) 0.5842(4) 0.2834(3) 0.0352(12) Uani 1 1 d . . .
N2 N 0.1718(4) 0.6949(4) 0.3579(3) 0.0345(12) Uani 1 1 d . . .
N3 N 0.3388(3) 0.6821(4) 0.2041(3) 0.0311(12) Uani 1 1 d . . .
N4 N 0.5353(4) 0.2803(4) 0.4520(3) 0.0361(12) Uani 1 1 d . . .
N5 N 0.3655(4) 0.2952(4) 0.6040(3) 0.0354(12) Uani 1 1 d . . .
N6 N 0.3029(4) 0.1711(4) 0.5369(3) 0.0333(12) Uani 1 1 d . . .
C1 C 0.1373(4) 0.3466(4) 0.4325(4) 0.0292(13) Uani 1 1 d . . .
C2 C 0.0760(4) 0.3956(5) 0.3725(4) 0.0343(15) Uani 1 1 d . . .
C3 C 0.0437(5) 0.3383(5) 0.3418(4) 0.0428(17) Uani 1 1 d . . .
H3 H 0.0056 0.3724 0.2997 0.051 Uiso 1 1 calc R . .
C4 C 0.0645(5) 0.2332(6) 0.3697(4) 0.0472(18) Uani 1 1 d . . .
C5 C 0.1159(5) 0.1866(5) 0.4368(4) 0.0445(17) Uani 1 1 d . . .
H5 H 0.1269 0.1154 0.4609 0.053 Uiso 1 1 calc R . .
C6 C 0.1512(4) 0.2395(5) 0.4697(4) 0.0321(14) Uani 1 1 d . . .
C7 C 0.0350(4) 0.5073(5) 0.3507(4) 0.0392(16) Uani 1 1 d . . .
H7A H -0.0244 0.5199 0.3295 0.047 Uiso 1 1 calc R . .
H7B H 0.0131 0.5201 0.4066 0.047 Uiso 1 1 calc R . .
C8 C 0.1130(5) 0.5811(5) 0.1946(4) 0.0482(18) Uani 1 1 d . . .
H8A H 0.1416 0.5136 0.1948 0.072 Uiso 1 1 calc R . .
H8B H 0.1563 0.6295 0.1489 0.072 Uiso 1 1 calc R . .
H8C H 0.0483 0.5983 0.1821 0.072 Uiso 1 1 calc R . .
C9 C 0.0507(5) 0.6858(5) 0.2861(5) 0.0461(18) Uani 1 1 d . . .
H9A H -0.0205 0.6901 0.2929 0.055 Uiso 1 1 calc R . .
H9B H 0.0771 0.7386 0.2295 0.055 Uiso 1 1 calc R . .
C10 C 0.0645(5) 0.7045(5) 0.3617(5) 0.0453(18) Uani 1 1 d . . .
H10A H 0.0321 0.7727 0.3595 0.054 Uiso 1 1 calc R . .
H10B H 0.0321 0.6558 0.4186 0.054 Uiso 1 1 calc R . .
C11 C 0.1793(6) 0.6825(6) 0.4490(4) 0.057(2) Uani 1 1 d . . .
H11A H 0.2484 0.6780 0.4473 0.086 Uiso 1 1 calc R . .
H11B H 0.1532 0.6213 0.4937 0.086 Uiso 1 1 calc R . .
H11C H 0.1410 0.7405 0.4640 0.086 Uiso 1 1 calc R . .
C12 C 0.2180(5) 0.7867(5) 0.2893(5) 0.0432(17) Uani 1 1 d . . .
H12A H 0.2681 0.7980 0.3105 0.052 Uiso 1 1 calc R . .
H12B H 0.1666 0.8460 0.2824 0.052 Uiso 1 1 calc R . .
C13 C 0.2672(5) 0.7764(5) 0.1978(4) 0.0411(16) Uani 1 1 d . . .
H13A H 0.2155 0.7768 0.1719 0.049 Uiso 1 1 calc R . .
H13B H 0.3022 0.8349 0.1577 0.049 Uiso 1 1 calc R . .
C14 C 0.3692(5) 0.6696(5) 0.1165(4) 0.0439(17) Uani 1 1 d . . .
H14A H 0.4126 0.6060 0.1207 0.066 Uiso 1 1 calc R . .
H14B H 0.4042 0.7252 0.0713 0.066 Uiso 1 1 calc R . .
H14C H 0.3106 0.6695 0.1002 0.066 Uiso 1 1 calc R . .
C15 C 0.4299(4) 0.6938(4) 0.2216(4) 0.0318(14) Uani 1 1 d . . .
H15A H 0.4097 0.7082 0.2765 0.038 Uiso 1 1 calc R . .
H15B H 0.4578 0.7529 0.1726 0.038 Uiso 1 1 calc R . .
C16 C 0.5120(4) 0.6034(4) 0.2309(4) 0.0299(13) Uani 1 1 d . . .
C17 C 0.5038(4) 0.5191(4) 0.3122(4) 0.0261(13) Uani 1 1 d . . .
C18 C 0.5885(4) 0.4452(4) 0.3255(4) 0.0298(14) Uani 1 1 d . . .
C19 C 0.6744(4) 0.4532(5) 0.2561(4) 0.0349(15) Uani 1 1 d . . .
H19 H 0.7297 0.4033 0.2656 0.042 Uiso 1 1 calc R . .
C20 C 0.6826(5) 0.5327(5) 0.1720(4) 0.0364(15) Uani 1 1 d . A .
C21 C 0.6000(4) 0.6085(5) 0.1624(4) 0.0337(14) Uani 1 1 d . . .
H21 H 0.6037 0.6644 0.1083 0.040 Uiso 1 1 calc R . .
C22 C 0.5904(4) 0.3679(4) 0.4187(4) 0.0323(14) Uani 1 1 d . . .
H22A H 0.6600 0.3414 0.4198 0.039 Uiso 1 1 calc R . .
H22B H 0.5634 0.4034 0.4608 0.039 Uiso 1 1 calc R . .
C23 C 0.5878(5) 0.2171(5) 0.3961(5) 0.0517(19) Uani 1 1 d . . .
H23A H 0.5525 0.1601 0.4154 0.078 Uiso 1 1 calc R . .
H23B H 0.6551 0.1924 0.4029 0.078 Uiso 1 1 calc R . .
H23C H 0.5897 0.2579 0.3340 0.078 Uiso 1 1 calc R . .
C24 C 0.5406(5) 0.2209(5) 0.5462(4) 0.0493(19) Uani 1 1 d . . .
H24A H 0.6089 0.2134 0.5499 0.059 Uiso 1 1 calc R . .
H24B H 0.5241 0.1530 0.5640 0.059 Uiso 1 1 calc R . .
C25 C 0.4712(5) 0.2694(5) 0.6109(4) 0.0450(18) Uani 1 1 d . . .
H25A H 0.4729 0.2231 0.6718 0.054 Uiso 1 1 calc R . .
H25B H 0.4953 0.3314 0.6000 0.054 Uiso 1 1 calc R . .
C26 C 0.3182(6) 0.3839(6) 0.6313(4) 0.058(2) Uani 1 1 d . . .
H26A H 0.3517 0.4421 0.5900 0.088 Uiso 1 1 calc R . .
H26B H 0.3236 0.3683 0.6910 0.088 Uiso 1 1 calc R . .
H26C H 0.2487 0.3990 0.6309 0.088 Uiso 1 1 calc R . .
C27 C 0.3082(5) 0.2104(5) 0.6648(4) 0.0436(18) Uani 1 1 d . . .
H27A H 0.2373 0.2369 0.6776 0.052 Uiso 1 1 calc R . .
H27B H 0.3276 0.1800 0.7214 0.052 Uiso 1 1 calc R . .
C28 C 0.3238(5) 0.1291(5) 0.6272(5) 0.0474(18) Uani 1 1 d . . .
H28A H 0.3927 0.0956 0.6225 0.057 Uiso 1 1 calc R . .
H28B H 0.2800 0.0780 0.6684 0.057 Uiso 1 1 calc R . .
C29 C 0.3485(5) 0.0969(5) 0.4924(5) 0.055(2) Uani 1 1 d . . .
H29A H 0.4193 0.0813 0.4885 0.083 Uiso 1 1 calc R . .
H29B H 0.3382 0.1253 0.4328 0.083 Uiso 1 1 calc R . .
H29C H 0.3179 0.0354 0.5266 0.083 Uiso 1 1 calc R . .
C30 C 0.1932(4) 0.1836(5) 0.5518(4) 0.0352(15) Uani 1 1 d . . .
H30A H 0.1623 0.2197 0.5933 0.042 Uiso 1 1 calc R . .
H30B H 0.1724 0.1161 0.5816 0.042 Uiso 1 1 calc R . .
C31 C 0.0295(7) 0.1733(7) 0.3307(5) 0.068(2) Uani 1 1 d . . .
C32 C 0.0629(8) 0.2181(7) 0.2281(6) 0.096(4) Uani 1 1 d . . .
H32A H 0.0316 0.2877 0.2067 0.145 Uiso 1 1 calc R . .
H32B H 0.0435 0.1788 0.2037 0.145 Uiso 1 1 calc R . .
H32C H 0.1346 0.2160 0.2092 0.145 Uiso 1 1 calc R . .
C33 C 0.0703(10) 0.0597(7) 0.3620(7) 0.115(4) Uani 1 1 d . . .
H33A H 0.1421 0.0513 0.3395 0.172 Uiso 1 1 calc R . .
H33B H 0.0416 0.0255 0.3395 0.172 Uiso 1 1 calc R . .
H33C H 0.0530 0.0309 0.4268 0.172 Uiso 1 1 calc R . .
C34 C -0.0869(8) 0.1842(10) 0.3626(7) 0.124(5) Uani 1 1 d . . .
H34A H -0.1142 0.2553 0.3410 0.186 Uiso 1 1 calc R . .
H34B H -0.1073 0.1568 0.4273 0.186 Uiso 1 1 calc R . .
H34C H -0.1113 0.1475 0.3391 0.186 Uiso 1 1 calc R . .
C35 C 0.7797(5) 0.5405(5) 0.0977(5) 0.0500(19) Uani 1 1 d D . .
C36A C 0.8167(9) 0.4439(9) 0.0800(8) 0.085(3) Uani 0.739(11) 1 d PD A 1
H36A H 0.8738 0.4536 0.0287 0.127 Uiso 0.739(11) 1 calc PR A 1
H36B H 0.7644 0.4248 0.0681 0.127 Uiso 0.739(11) 1 calc PR A 1
H36C H 0.8360 0.3906 0.1318 0.127 Uiso 0.739(11) 1 calc PR A 1
C37A C 0.8601(8) 0.5604(9) 0.1306(8) 0.085(3) Uani 0.739(11) 1 d PD A 1
H37A H 0.8690 0.5050 0.1854 0.127 Uiso 0.739(11) 1 calc PR A 1
H37B H 0.8383 0.6233 0.1413 0.127 Uiso 0.739(11) 1 calc PR A 1
H37C H 0.9227 0.5650 0.0852 0.127 Uiso 0.739(11) 1 calc PR A 1
C38A C 0.7741(9) 0.6317(9) 0.0112(7) 0.085(3) Uani 0.739(11) 1 d PD A 1
H38A H 0.8382 0.6328 -0.0319 0.127 Uiso 0.739(11) 1 calc PR A 1
H38B H 0.7564 0.6936 0.0236 0.127 Uiso 0.739(11) 1 calc PR A 1
H38C H 0.7241 0.6265 -0.0129 0.127 Uiso 0.739(11) 1 calc PR A 1
C36B C 0.750(2) 0.538(3) 0.0159(17) 0.095(8) Uani 0.261(11) 1 d PD A 2
H36D H 0.8057 0.5508 -0.0362 0.142 Uiso 0.261(11) 1 calc PR A 2
H36E H 0.6937 0.5902 0.0027 0.142 Uiso 0.261(11) 1 calc PR A 2
H36F H 0.7313 0.4723 0.0318 0.142 Uiso 0.261(11) 1 calc PR A 2
C37B C 0.863(2) 0.447(2) 0.119(2) 0.095(8) Uani 0.26 1 d PD A 2
H37D H 0.8401 0.3863 0.1269 0.142 Uiso 0.261(11) 1 calc PR A 2
H37E H 0.8793 0.4380 0.1730 0.142 Uiso 0.261(11) 1 calc PR A 2
H37F H 0.9226 0.4590 0.0695 0.142 Uiso 0.261(11) 1 calc PR A 2
C38B C 0.826(2) 0.639(2) 0.063(2) 0.095(8) Uani 0.26 1 d PD A 2
H38D H 0.8924 0.6309 0.0250 0.142 Uiso 0.261(11) 1 calc PR A 2
H38E H 0.8295 0.6517 0.1131 0.142 Uiso 0.261(11) 1 calc PR A 2
H38F H 0.7852 0.6948 0.0288 0.142 Uiso 0.261(11) 1 calc PR A 2
C39 C 0.5526(10) 0.3613(11) 0.0880(8) 0.169(6) Uani 1 1 d . . .
H39A H 0.6166 0.3845 0.0693 0.254 Uiso 1 1 calc R . .
H39B H 0.5200 0.3943 0.0396 0.254 Uiso 1 1 calc R . .
H39C H 0.5623 0.2885 0.1035 0.254 Uiso 1 1 calc R . .
Mo2 Mo 0.04442(4) 0.98689(4) 0.09675(4) 0.03105(14) Uani 1 1 d . . .
Mo3 Mo -0.18707(4) 1.12682(4) 0.04520(4) 0.03273(14) Uani 1 1 d . . .
O5 O -0.0882(3) 0.9747(3) 0.0622(2) 0.0272(9) Uani 1 1 d . . .
C40 C -0.0015(5) 1.2231(5) 0.0305(5) 0.0432(17) Uani 1 1 d . . .
H40A H -0.0338 1.2554 0.0739 0.065 Uiso 1 1 calc R . .
H40B H -0.0161 1.2668 -0.0264 0.065 Uiso 1 1 calc R . .
H40C H 0.0698 1.2113 0.0234 0.065 Uiso 1 1 calc R . .
O6 O -0.0376(3) 1.1281(3) 0.0609(3) 0.0314(9) Uani 1 1 d . . .
C41 C -0.1345(5) 0.8844(5) 0.1223(4) 0.0426(17) Uani 1 1 d . . .
H41A H -0.1911 0.8839 0.1036 0.064 Uiso 1 1 calc R . .
H41B H -0.1567 0.8846 0.1826 0.064 Uiso 1 1 calc R . .
H41C H -0.0867 0.8247 0.1210 0.064 Uiso 1 1 calc R . .
O7 O 0.1459(3) 1.0377(4) 0.0829(3) 0.0489(12) Uani 1 1 d . . .
O8 O -0.0058(4) 0.9408(3) 0.2095(3) 0.0483(12) Uani 1 1 d . . .
O9 O -0.1017(3) 1.1346(3) -0.0760(2) 0.0328(10) Uani 1 1 d . . .
O10 O -0.2221(3) 1.0775(3) 0.1748(3) 0.0409(11) Uani 1 1 d . . .
O11 O -0.2858(3) 1.0888(4) 0.0379(3) 0.0511(13) Uani 1 1 d . . .
O12 O -0.2154(3) 1.2543(3) 0.0229(3) 0.0419(11) Uani 1 1 d . . .
C42 C -0.2004(5) 1.1198(5) 0.2279(4) 0.0494(19) Uani 1 1 d . . .
H42A H -0.1323 1.0951 0.2326 0.074 Uiso 1 1 calc R . .
H42B H -0.2454 1.0999 0.2870 0.074 Uiso 1 1 calc R . .
H42C H -0.2086 1.1931 0.1999 0.074 Uiso 1 1 calc R . .
O13 O -0.5328(9) 1.0186(9) 0.3118(8) 0.212(5) Uiso 1 1 d . . .
H13 H -0.5464 0.9803 0.2939 0.254 Uiso 1 1 d R . .
C43 C -0.4666(7) 1.0864(8) 0.2415(7) 0.155(5) Uiso 1 1 d . . .
H43A H -0.5011 1.1299 0.1957 0.233 Uiso 1 1 d R . .
H43B H -0.4076 1.0480 0.2162 0.233 Uiso 1 1 d R . .
H43C H -0.4475 1.1275 0.2643 0.233 Uiso 1 1 d R . .
O14 O -0.6076(7) 0.9579(8) 0.2252(7) 0.256(6) Uiso 1 1 d R . .
H14 H -0.5508 0.9578 0.1916 0.384 Uiso 1 1 d R . .
C44 C -0.6756(17) 1.0560(17) 0.1728(16) 0.318(13) Uiso 1 1 d . . .
H44A H -0.7370 1.0396 0.1732 0.478 Uiso 1 1 d R . .
H44B H -0.6420 1.0939 0.1120 0.478 Uiso 1 1 d R . .
H44C H -0.6904 1.0965 0.2093 0.478 Uiso 1 1 d R . .
O15 O -0.4170(11) 0.9347(11) 0.1092(10) 0.260(6) Uiso 1 1 d . . .
H15 H -0.3683 0.9451 0.1186 0.312 Uiso 1 1 d R . .
C45 C -0.3897(12) 0.9113(12) 0.0285(12) 0.207(8) Uiso 1 1 d . . .
H45A H -0.3540 0.9579 -0.0268 0.310 Uiso 1 1 d R . .
H45B H -0.4466 0.8973 0.0189 0.310 Uiso 1 1 d R . .
H45C H -0.3459 0.8486 0.0483 0.310 Uiso 1 1 d R . .

loop_
_atom_site_aniso_label
_atom_site_aniso_U_11
_atom_site_aniso_U_22
_atom_site_aniso_U_33
_atom_site_aniso_U_23
_atom_site_aniso_U_13
_atom_site_aniso_U_12
Mo1 0.0421(4) 0.0474(4) 0.0319(3) -0.0172(3) -0.0079(3) 0.0013(3)
Co1 0.0245(4) 0.0327(5) 0.0225(4) -0.0075(4) -0.0051(3) -0.0003(3)
Co2 0.0260(4) 0.0301(4) 0.0221(4) -0.0064(3) -0.0056(3) -0.0032(3)
S1 0.0256(8) 0.0345(8) 0.0269(8) -0.0081(7) -0.0051(6) -0.0045(6)
S2 0.0246(8) 0.0343(8) 0.0240(8) -0.0050(7) -0.0032(6) -0.0039(6)
O1 0.048(3) 0.045(3) 0.029(2) -0.013(2) -0.012(2) 0.003(2)
O2 0.048(3) 0.046(3) 0.030(2) -0.016(2) -0.012(2) 0.009(2)
O3 0.092(4) 0.066(4) 0.080(4) -0.041(3) -0.036(4) 0.001(3)
O4 0.066(4) 0.091(4) 0.051(4) -0.032(3) 0.010(3) -0.005(3)
N1 0.030(3) 0.035(3) 0.030(3) 0.000(2) -0.011(2) -0.002(2)
N2 0.036(3) 0.033(3) 0.027(3) -0.009(2) -0.007(2) 0.005(2)
N3 0.027(3) 0.031(3) 0.026(3) -0.004(2) -0.008(2) 0.002(2)
N4 0.029(3) 0.031(3) 0.037(3) -0.002(2) -0.007(2) -0.003(2)
N5 0.039(3) 0.040(3) 0.023(3) -0.004(2) -0.010(2) -0.010(3)
N6 0.029(3) 0.028(3) 0.038(3) -0.008(2) -0.008(2) -0.005(2)
C1 0.024(3) 0.035(3) 0.020(3) -0.004(3) -0.005(2) -0.001(3)
C2 0.025(3) 0.044(4) 0.026(3) -0.004(3) -0.002(3) -0.011(3)
C3 0.034(4) 0.061(5) 0.029(4) -0.006(3) -0.009(3) -0.016(3)
C4 0.058(5) 0.057(5) 0.030(4) -0.009(3) -0.010(3) -0.029(4)
C5 0.045(4) 0.047(4) 0.038(4) -0.011(3) -0.003(3) -0.017(3)
C6 0.028(3) 0.040(4) 0.027(3) -0.008(3) -0.003(3) -0.013(3)
C7 0.023(3) 0.049(4) 0.035(4) -0.001(3) -0.011(3) -0.006(3)
C8 0.044(4) 0.061(5) 0.033(4) -0.004(3) -0.018(3) -0.010(4)
C9 0.031(4) 0.048(4) 0.044(4) -0.001(3) -0.012(3) -0.006(3)
C10 0.030(4) 0.039(4) 0.049(4) -0.009(3) -0.001(3) 0.001(3)
C11 0.072(5) 0.060(5) 0.037(4) -0.026(4) -0.017(4) 0.018(4)
C12 0.036(4) 0.032(4) 0.057(5) -0.015(3) -0.013(3) 0.002(3)
C13 0.035(4) 0.038(4) 0.035(4) 0.003(3) -0.013(3) -0.004(3)
C14 0.040(4) 0.056(4) 0.027(4) -0.004(3) -0.008(3) -0.010(3)
C15 0.028(3) 0.030(3) 0.030(3) -0.005(3) -0.004(3) -0.006(3)
C16 0.026(3) 0.031(3) 0.028(3) -0.005(3) -0.007(3) -0.006(3)
C17 0.023(3) 0.031(3) 0.020(3) -0.005(2) -0.004(2) -0.005(2)
C18 0.025(3) 0.032(3) 0.031(3) -0.007(3) -0.009(3) -0.006(3)
C19 0.021(3) 0.033(4) 0.040(4) -0.007(3) -0.002(3) -0.004(3)
C20 0.029(3) 0.042(4) 0.035(4) -0.017(3) 0.003(3) -0.009(3)
C21 0.032(3) 0.033(3) 0.026(3) -0.004(3) -0.003(3) -0.006(3)
C22 0.019(3) 0.034(3) 0.035(4) -0.008(3) -0.002(3) -0.003(3)
C23 0.042(4) 0.043(4) 0.061(5) -0.026(4) 0.000(4) 0.004(3)
C24 0.031(4) 0.051(4) 0.046(4) 0.005(4) -0.015(3) -0.006(3)
C25 0.045(4) 0.064(5) 0.021(3) 0.002(3) -0.013(3) -0.023(4)
C26 0.085(6) 0.064(5) 0.029(4) -0.021(4) -0.010(4) -0.013(4)
C27 0.044(4) 0.056(5) 0.024(3) 0.004(3) -0.012(3) -0.025(4)
C28 0.045(4) 0.039(4) 0.048(4) 0.004(3) -0.023(4) -0.009(3)
C29 0.053(5) 0.039(4) 0.074(6) -0.027(4) -0.006(4) -0.008(4)
C30 0.035(4) 0.038(4) 0.029(3) -0.004(3) -0.008(3) -0.011(3)
C31 0.095(7) 0.076(6) 0.048(5) -0.016(4) -0.034(5) -0.027(5)
C32 0.162(11) 0.088(7) 0.053(6) -0.021(5) -0.038(7) -0.035(7)
C33 0.224(14) 0.072(7) 0.090(8) -0.026(6) -0.078(9) -0.047(8)
C34 0.114(9) 0.194(13) 0.123(10) -0.086(10) -0.022(8) -0.083(9)
C35 0.041(4) 0.045(4) 0.044(4) -0.012(4) 0.011(3) -0.009(3)
C36A 0.069(5) 0.085(6) 0.072(5) -0.031(4) 0.031(4) -0.025(4)
C37A 0.069(5) 0.085(6) 0.072(5) -0.031(4) 0.031(4) -0.025(4)
C38A 0.069(5) 0.085(6) 0.072(5) -0.031(4) 0.031(4) -0.025(4)
C36B 0.052(13) 0.112(19) 0.071(16) -0.033(14) 0.046(11) -0.015(12)
C37B 0.052(13) 0.112(19) 0.071(16) -0.033(14) 0.046(11) -0.015(12)
C38B 0.052(13) 0.112(19) 0.071(16) -0.033(14) 0.046(11) -0.015(12)
C39 0.156(13) 0.219(16) 0.091(9) -0.091(10) 0.058(9) -0.016(11)
Mo2 0.0343(3) 0.0322(3) 0.0261(3) -0.0097(2) -0.0133(2) 0.0021(2)
Mo3 0.0299(3) 0.0341(3) 0.0303(3) -0.0116(2) -0.0072(2) 0.0014(2)
O5 0.027(2) 0.027(2) 0.022(2) -0.0036(17) -0.0047(17) -0.0053(17)
C40 0.051(4) 0.030(4) 0.049(4) -0.011(3) -0.015(4) -0.009(3)
O6 0.037(2) 0.027(2) 0.029(2) -0.0076(18) -0.0112(19) -0.0034(18)
C41 0.046(4) 0.037(4) 0.037(4) -0.010(3) 0.003(3) -0.019(3)
O7 0.041(3) 0.057(3) 0.066(3) -0.033(3) -0.026(3) 0.001(2)
O8 0.062(3) 0.043(3) 0.031(3) -0.009(2) -0.019(2) 0.012(2)
O9 0.042(2) 0.031(2) 0.022(2) -0.0062(18) -0.0112(19) -0.0007(19)
O10 0.046(3) 0.042(3) 0.031(2) -0.016(2) 0.001(2) -0.010(2)
O11 0.037(3) 0.065(3) 0.053(3) -0.026(3) -0.015(2) 0.001(2)
O12 0.044(3) 0.037(3) 0.038(3) -0.016(2) -0.011(2) 0.008(2)
C42 0.068(5) 0.041(4) 0.040(4) -0.021(3) -0.005(4) -0.008(4)

loop_
_atom_type_symbol
_atom_type_description
_atom_type_scat_dispersion_real
_atom_type_scat_dispersion_imag
_atom_type_scat_source
C C 0.0033 0.0016 'International Tables Vol C Tables 4.2.6.8 and 6.1.1.4'
H H 0.0000 0.0000 'International Tables Vol C Tables 4.2.6.8 and 6.1.1.4'
N N 0.0061 0.0033 'International Tables Vol C Tables 4.2.6.8 and 6.1.1.4'
O O 0.0106 0.0060 'International Tables Vol C Tables 4.2.6.8 and 6.1.1.4'
S S 0.1246 0.1234 'International Tables Vol C Tables 4.2.6.8 and 6.1.1.4'
Co Co 0.3494 0.9721 'International Tables Vol C Tables 4.2.6.8 and 6.1.1.4'
Mo Mo -1.6832 0.6857 'International Tables Vol C Tables 4.2.6.8 and 6.1.1.4'

loop_
_geom_angle_atom_site_label_1
_geom_angle_atom_site_label_2
_geom_angle_atom_site_label_3
_geom_angle
_geom_angle_site_symmetry_1
_geom_angle_site_symmetry_3
O3 Mo1 O1 110.6(2) . .
O3 Mo1 O2 111.7(2) . .
O1 Mo1 O2 106.49(19) . .
O3 Mo1 O4 109.4(3) . .
O1 Mo1 O4 108.9(2) . .
O2 Mo1 O4 109.7(2) . .
O1 Co1 N2 156.50(18) . .
O1 Co1 N3 85.89(18) . .
N2 Co1 N3 81.87(18) . .
O1 Co1 N1 83.11(18) . .
N2 Co1 N1 80.51(19) . .
N3 Co1 N1 103.98(17) . .
O1 Co1 S2 99.66(13) . .
N2 Co1 S2 100.17(14) . .
N3 Co1 S2 89.30(13) . .
N1 Co1 S2 166.63(13) . .
O1 Co1 S1 95.96(13) . .
N2 Co1 S1 100.69(14) . .
N3 Co1 S1 166.27(13) . .
N1 Co1 S1 89.75(13) . .
S2 Co1 S1 76.98(6) . .
O2 Co2 N5 156.48(19) . .
O2 Co2 N4 85.03(18) . .
N5 Co2 N4 81.38(19) . .
O2 Co2 N6 83.87(18) . .
N5 Co2 N6 80.75(18) . .
N4 Co2 N6 103.43(17) . .
O2 Co2 S2 100.01(14) . .
N5 Co2 S2 98.90(14) . .
N4 Co2 S2 89.16(13) . .
N6 Co2 S2 167.15(13) . .
O2 Co2 S1 98.01(13) . .
N5 Co2 S1 99.58(15) . .
N4 Co2 S1 166.80(13) . .
N6 Co2 S1 89.68(13) . .
S2 Co2 S1 77.68(6) . .
C1 S1 Co2 102.84(19) . .
C1 S1 Co1 103.15(19) . .
Co2 S1 Co1 91.41(6) . .
C17 S2 Co2 107.1(2) . .
C17 S2 Co1 106.80(19) . .
Co2 S2 Co1 92.79(6) . .
Mo1 O1 Co1 139.6(2) . .
Mo1 O2 Co2 137.4(2) . .
C39 O4 Mo1 139.9(8) . .
C8 N1 C9 109.9(5) . .
C8 N1 C7 106.7(5) . .
C9 N1 C7 107.4(5) . .
C8 N1 Co1 115.7(4) . .
C9 N1 Co1 104.6(4) . .
C7 N1 Co1 112.3(3) . .
C10 N2 C12 112.0(5) . .
C10 N2 C11 108.3(5) . .
C12 N2 C11 108.4(5) . .
C10 N2 Co1 107.7(4) . .
C12 N2 Co1 108.7(4) . .
C11 N2 Co1 111.7(4) . .
C13 N3 C14 108.5(5) . .
C13 N3 C15 108.6(5) . .
C14 N3 C15 107.6(5) . .
C13 N3 Co1 102.4(3) . .
C14 N3 Co1 116.2(4) . .
C15 N3 Co1 113.2(3) . .
C22 N4 C24 107.0(5) . .
C22 N4 C23 107.6(5) . .
C24 N4 C23 109.6(5) . .
C22 N4 Co2 113.6(3) . .
C24 N4 Co2 102.7(4) . .
C23 N4 Co2 115.9(4) . .
C27 N5 C26 107.7(5) . .
C27 N5 C25 111.1(5) . .
C26 N5 C25 108.3(5) . .
C27 N5 Co2 108.6(4) . .
C26 N5 Co2 112.2(4) . .
C25 N5 Co2 108.9(4) . .
C29 N6 C30 108.0(5) . .
C29 N6 C28 109.2(5) . .
C30 N6 C28 107.1(5) . .
C29 N6 Co2 115.7(4) . .
C30 N6 Co2 112.2(4) . .
C28 N6 Co2 104.2(4) . .
C2 C1 C6 118.6(6) . .
C2 C1 S1 120.7(5) . .
C6 C1 S1 120.5(4) . .
C3 C2 C1 119.1(6) . .
C3 C2 C7 119.7(6) . .
C1 C2 C7 120.7(6) . .
C2 C3 C4 123.7(6) . .
C3 C4 C5 115.3(6) . .
C3 C4 C31 121.5(7) . .
C5 C4 C31 123.2(7) . .
C6 C5 C4 123.7(6) . .
C5 C6 C1 118.8(6) . .
C5 C6 C30 120.4(6) . .
C1 C6 C30 120.4(5) . .
N1 C7 C2 118.3(5) . .
N1 C9 C10 112.0(5) . .
N2 C10 C9 112.2(5) . .
N2 C12 C13 112.7(5) . .
N3 C13 C12 112.4(5) . .
N3 C15 C16 116.1(5) . .
C21 C16 C17 120.0(5) . .
C21 C16 C15 119.9(5) . .
C17 C16 C15 119.8(5) . .
C16 C17 C18 118.7(5) . .
C16 C17 S2 120.4(4) . .
C18 C17 S2 120.8(4) . .
C19 C18 C17 119.4(5) . .
C19 C18 C22 120.0(5) . .
C17 C18 C22 119.9(5) . .
C18 C19 C20 123.2(6) . .
C21 C20 C19 116.4(6) . .
C21 C20 C35 121.8(6) . .
C19 C20 C35 121.7(6) . .
C16 C21 C20 122.1(6) . .
N4 C22 C18 116.9(5) . .
N4 C24 C25 113.1(5) . .
N5 C25 C24 113.7(5) . .
N5 C27 C28 113.2(6) . .
N6 C28 C27 112.2(5) . .
N6 C30 C6 117.3(5) . .
C32 C31 C33 108.3(8) . .
C32 C31 C4 109.4(7) . .
C33 C31 C4 113.3(7) . .
C32 C31 C34 110.1(8) . .
C33 C31 C34 108.3(8) . .
C4 C31 C34 107.5(7) . .
C36A C35 C38A 111.2(7) . .
C36A C35 C20 111.6(7) . .
C38A C35 C20 114.1(7) . .
C36A C35 C38B 132.1(13) . .
C38A C35 C38B 53.1(12) . .
C20 C35 C38B 115.9(12) . .
C36A C35 C37A 108.0(7) . .
C38A C35 C37A 104.0(7) . .
C20 C35 C37A 107.4(6) . .
C38B C35 C37A 52.0(12) . .
C36A C35 C37B 42.0(12) . .
C38A C35 C37B 130.6(13) . .
C20 C35 C37B 114.9(12) . .
C38B C35 C37B 108.6(11) . .
C37A C35 C37B 67.2(12) . .
C36A C35 C36B 65.0(11) . .
C38A C35 C36B 55.7(11) . .
C20 C35 C36B 104.7(11) . .
C38B C35 C36B 107.0(11) . .
C37A C35 C36B 147.2(12) . .
C37B C35 C36B 104.8(11) . .
O7 Mo2 O8 105.0(2) . .
O7 Mo2 O9 102.9(2) . 2_575
O8 Mo2 O9 100.86(19) . 2_575
O7 Mo2 O6 91.34(19) . .
O8 Mo2 O6 100.95(18) . .
O9 Mo2 O6 149.80(16) 2_575 .
O7 Mo2 O5 156.31(19) . .
O8 Mo2 O5 94.75(19) . .
O9 Mo2 O5 85.74(16) 2_575 .
O6 Mo2 O5 71.86(15) . .
O7 Mo2 O5 89.18(19) . 2_575
O8 Mo2 O5 165.33(19) . 2_575
O9 Mo2 O5 71.75(15) 2_575 2_575
O6 Mo2 O5 82.10(14) . 2_575
O5 Mo2 O5 72.41(15) . 2_575
O11 Mo3 O12 106.9(2) . .
O11 Mo3 O10 95.4(2) . .
O12 Mo3 O10 99.49(19) . .
O11 Mo3 O9 96.3(2) . .
O12 Mo3 O9 97.32(19) . .
O10 Mo3 O9 155.73(17) . .
O11 Mo3 O6 162.78(19) . .
O12 Mo3 O6 90.30(18) . .
O10 Mo3 O6 82.75(17) . .
O9 Mo3 O6 79.78(15) . .
O11 Mo3 O5 95.18(19) . .
O12 Mo3 O5 156.94(18) . .
O10 Mo3 O5 84.75(16) . .
O9 Mo3 O5 73.10(15) . .
O6 Mo3 O5 67.61(14) . .
C41 O5 Mo2 113.8(3) . .
C41 O5 Mo3 117.0(3) . .
Mo2 O5 Mo3 105.84(15) . .
C41 O5 Mo2 119.1(3) . 2_575
Mo2 O5 Mo2 107.59(15) . 2_575
Mo3 O5 Mo2 90.83(13) . 2_575
C40 O6 Mo2 126.0(4) . .
C40 O6 Mo3 119.5(3) . .
Mo2 O6 Mo3 113.37(17) . .
Mo2 O9 Mo3 118.9(2) 2_575 .
C42 O10 Mo3 125.8(4) . .

loop_
_geom_bond_atom_site_label_1
_geom_bond_atom_site_label_2
_geom_bond_distance
_geom_bond_site_symmetry_2
Mo1 O3 1.685(5) .
Mo1 O1 1.730(4) .
Mo1 O2 1.738(4) .
Mo1 O4 1.852(5) .
Co1 O1 2.021(4) .
Co1 N2 2.185(5) .
Co1 N3 2.269(5) .
Co1 N1 2.315(5) .
Co1 S2 2.5122(18) .
Co1 S1 2.531(2) .
Co2 O2 2.035(4) .
Co2 N5 2.181(5) .
Co2 N4 2.306(5) .
Co2 N6 2.313(5) .
Co2 S2 2.4820(19) .
Co2 S1 2.5223(18) .
S1 C1 1.766(6) .
S2 C17 1.762(6) .
O4 C39 1.343(10) .
N1 C8 1.472(8) .
N1 C9 1.481(8) .
N1 C7 1.489(7) .
N2 C10 1.479(8) .
N2 C12 1.485(8) .
N2 C11 1.507(8) .
N3 C13 1.470(7) .
N3 C14 1.472(7) .
N3 C15 1.484(7) .
N4 C22 1.474(7) .
N4 C24 1.475(8) .
N4 C23 1.481(8) .
N5 C27 1.463(7) .
N5 C26 1.474(8) .
N5 C25 1.486(8) .
N6 C29 1.465(8) .
N6 C30 1.472(7) .
N6 C28 1.486(8) .
C1 C2 1.398(8) .
C1 C6 1.399(8) .
C2 C3 1.373(9) .
C2 C7 1.505(8) .
C3 C4 1.378(9) .
C4 C5 1.388(9) .
C4 C31 1.533(10) .
C5 C6 1.374(8) .
C6 C30 1.515(8) .
C9 C10 1.489(9) .
C12 C13 1.522(9) .
C15 C16 1.508(8) .
C16 C21 1.389(8) .
C16 C17 1.399(7) .
C17 C18 1.403(7) .
C18 C19 1.377(8) .
C18 C22 1.508(8) .
C19 C20 1.396(8) .
C20 C21 1.392(8) .
C20 C35 1.520(8) .
C24 C25 1.494(9) .
C27 C28 1.497(9) .
C31 C32 1.523(11) .
C31 C33 1.524(12) .
C31 C34 1.551(13) .
C35 C36A 1.484(11) .
C35 C38A 1.516(11) .
C35 C38B 1.53(2) .
C35 C37A 1.556(11) .
C35 C37B 1.56(3) .
C35 C36B 1.59(3) .
Mo2 O7 1.691(4) .
Mo2 O8 1.691(4) .
Mo2 O9 1.868(4) 2_575
Mo2 O6 2.034(4) .
Mo2 O5 2.216(4) .
Mo2 O5 2.390(4) 2_575
Mo3 O11 1.691(5) .
Mo3 O12 1.693(4) .
Mo3 O10 1.922(4) .
Mo3 O9 1.976(4) .
Mo3 O6 2.234(4) .
Mo3 O5 2.256(4) .
O5 C41 1.439(7) .
O5 Mo2 2.390(4) 2_575
C40 O6 1.424(7) .
O9 Mo2 1.868(4) 2_575
O10 C42 1.419(7) .
O13 C43 1.422(13) .
O14 C44 1.60(2) .
O15 C45 1.445(18) .
